data_7007951
loop_
_publ_author_name
'Pennington, Dale A.'
'Clegg, William'
'Coles, Simon J.'
'Harrington, Ross W.'
'Hursthouse, Michael B.'
'Hughes, David L.'
'Light, Mark E.'
'Schormann, Mark'
'Bochmann, Manfred'
'Lancaster, Simon J.'

_publ_section_title
;
 The synthesis, structure and ethene polymerisation catalysis of
 mono(salicylaldiminato) titanium and zirconium complexes.
;
_journal_issue 3
_journal_name_full 'Dalton transactions (Cambridge, England : 2003)'
_journal_page_first 561
_journal_page_last 571
_journal_paper_doi 10.1039/b414229b
_journal_year 2005
_chemical_formula_moiety 'C21 H26 Cl3 N O2 Ti'
_chemical_formula_structural '[TiCl3(thf)(OC6H3tBu-6,-CHNPh-2)]'
_chemical_formula_sum 'C21 H26 Cl3 N O2 Ti'
_chemical_formula_weight 478.68
_chemical_name_common 'Compound 2a'
_chemical_name_systematic
;
?
;
_space_group_IT_number 14
_symmetry_cell_setting monoclinic
_symmetry_space_group_name_Hall '-P 2ybc'
_symmetry_space_group_name_H-M 'P 1 21/c 1'
_atom_sites_solution_hydrogens geom
_atom_sites_solution_primary direct
_atom_sites_solution_secondary difmap
_audit_creation_method SHELXL-97
_cell_angle_alpha 90.00
_cell_angle_beta 102.50(3)
_cell_angle_gamma 90.00
_cell_formula_units_Z 4
_cell_length_a 7.3850(15)
_cell_length_b 31.797(6)
_cell_length_c 9.815(2)
_cell_measurement_temperature 140(1)
_cell_volume 2250.1(8)
_computing_cell_refinement 'DENZO/CELL (Otwinowski and Minor, 1985)'
_computing_data_collection 'MSC R-Axis-II control software'
_computing_data_reduction 'DENZO, SCALEPACK (Otwinowski and Minor, 1985)'
_computing_molecular_graphics 'ORTEP (Johnson, 1971)'
_computing_publication_material 'SHELXL (Sheldrick, 1997)'
_computing_structure_refinement 'SHELXL (Sheldrick, 1997)'
_computing_structure_solution 'SHELXS (Sheldrick, 1997)'
_diffrn_ambient_temperature 140(1)
_diffrn_measured_fraction_theta_full 0.822
_diffrn_measured_fraction_theta_max 0.822
_diffrn_measurement_device 'Rigaku R-Axis-IIc'
_diffrn_measurement_method 'image-plate oscillation photos'
_diffrn_radiation_monochromator graphite
_diffrn_radiation_source 'rotating anode'
_diffrn_radiation_type Mo-K\a
_diffrn_radiation_wavelength 0.71073
_diffrn_reflns_av_R_equivalents 0.2680
_diffrn_reflns_av_sigmaI/netI 0.2324
_diffrn_reflns_limit_h_max 8
_diffrn_reflns_limit_h_min -8
_diffrn_reflns_limit_k_max 38
_diffrn_reflns_limit_k_min -38
_diffrn_reflns_limit_l_max 11
_diffrn_reflns_limit_l_min -11
_diffrn_reflns_number 7928
_diffrn_reflns_theta_full 25.36
_diffrn_reflns_theta_max 25.36
_diffrn_reflns_theta_min 1.28
_diffrn_standards_decay_% 0
_exptl_absorpt_coefficient_mu 0.753
_exptl_absorpt_correction_type 'not applied'
_exptl_crystal_colour deep-red
_exptl_crystal_density_diffrn 1.413
_exptl_crystal_density_method 'not measured'
_exptl_crystal_description plates
_exptl_crystal_F_000 992
_exptl_crystal_size_max 0.6
_exptl_crystal_size_mid 0.10
_exptl_crystal_size_min 0.02
_refine_diff_density_max 0.683
_refine_diff_density_min -0.719
_refine_diff_density_rms 0.165
_refine_ls_extinction_method none
_refine_ls_goodness_of_fit_ref 0.931
_refine_ls_hydrogen_treatment mixed
_refine_ls_matrix_type full
_refine_ls_number_parameters 253
_refine_ls_number_reflns 3383
_refine_ls_number_restraints 0
_refine_ls_restrained_S_all 0.931
_refine_ls_R_factor_all 0.1406
_refine_ls_R_factor_gt 0.0882
_refine_ls_shift/su_max 0.000
_refine_ls_shift/su_mean 0.000
_refine_ls_structure_factor_coef Fsqd
_refine_ls_weighting_details 'calc w=1/[\s^2^(Fo^2^)+(0.1371P)^2^+0.0000P] where P=(Fo^2^+2Fc^2^)/3'
_refine_ls_weighting_scheme calc
_refine_ls_wR_factor_gt 0.2088
_refine_ls_wR_factor_ref 0.2371
_reflns_number_gt 1907
_reflns_number_total 3383
_reflns_threshold_expression I>2sigma(I)
_cod_data_source_file b414229b.txt
_cod_data_source_block dalep3
_cod_original_sg_symbol_H-M 'P 21/c'
_cod_database_code 7007951

loop_
_symmetry_equiv_pos_as_xyz
'x, y, z'
'-x, y+1/2, -z+1/2'
'-x, -y, -z'
'x, -y-1/2, z-1/2'

loop_
_atom_site_label
_atom_site_type_symbol
_atom_site_fract_x
_atom_site_fract_y
_atom_site_fract_z
_atom_site_U_iso_or_equiv
_atom_site_adp_type
_atom_site_occupancy
_atom_site_symmetry_multiplicity
_atom_site_calc_flag
_atom_site_refinement_flags
_atom_site_disorder_assembly
_atom_site_disorder_group
Ti Ti 0.19168(15) 0.61446(3) 0.03125(14) 0.0256(4) Uani 1 1 d . . .
O1 O 0.1375(6) 0.65290(12) 0.1497(5) 0.0286(11) Uani 1 1 d . . .
C11 C 0.0071(8) 0.68036(17) 0.1776(8) 0.0241(15) Uani 1 1 d . . .
C12 C -0.1606(8) 0.68258(18) 0.0780(8) 0.0254(16) Uani 1 1 d . . .
C13 C -0.2922(9) 0.71241(18) 0.0938(9) 0.0290(17) Uani 1 1 d . . .
H13 H -0.4032 0.7150 0.0281 0.035 Uiso 1 1 calc R . .
C14 C -0.2521(9) 0.73851(18) 0.2121(9) 0.0333(19) Uani 1 1 d . . .
H14 H -0.3362 0.7593 0.2230 0.040 Uiso 1 1 calc R . .
C15 C -0.0888(9) 0.73384(18) 0.3135(9) 0.0315(18) Uani 1 1 d . . .
H15 H -0.0685 0.7510 0.3920 0.038 Uiso 1 1 calc R . .
C16 C 0.0447(9) 0.70401(17) 0.2998(8) 0.0275(16) Uani 1 1 d . . .
C161 C 0.2189(9) 0.69686(18) 0.4155(8) 0.0278(17) Uani 1 1 d . . .
C162 C 0.2167(10) 0.7250(2) 0.5427(10) 0.040(2) Uani 1 1 d . . .
H16A H 0.3266 0.7200 0.6134 0.060 Uiso 1 1 calc R . .
H16B H 0.1092 0.7186 0.5791 0.060 Uiso 1 1 calc R . .
H16C H 0.2130 0.7540 0.5150 0.060 Uiso 1 1 calc R . .
C163 C 0.2240(10) 0.65104(19) 0.4654(9) 0.0345(17) Uani 1 1 d . . .
H16D H 0.3333 0.6466 0.5372 0.052 Uiso 1 1 calc R . .
H16E H 0.2259 0.6326 0.3884 0.052 Uiso 1 1 calc R . .
H16F H 0.1159 0.6453 0.5018 0.052 Uiso 1 1 calc R . .
C164 C 0.3949(9) 0.70738(19) 0.3619(9) 0.0358(19) Uani 1 1 d . . .
H16G H 0.5025 0.7026 0.4349 0.054 Uiso 1 1 calc R . .
H16H H 0.3914 0.7364 0.3340 0.054 Uiso 1 1 calc R . .
H16I H 0.4006 0.6898 0.2835 0.054 Uiso 1 1 calc R . .
N2 N -0.1008(7) 0.62661(15) -0.0827(7) 0.0323(16) Uani 1 1 d . . .
C20 C -0.2041(9) 0.65554(18) -0.0457(8) 0.0290(17) Uani 1 1 d . . .
H20 H -0.3196 0.6596 -0.1046 0.035 Uiso 1 1 calc R . .
C21 C -0.1778(9) 0.60627(19) -0.2145(9) 0.0283(18) Uani 1 1 d . . .
C22 C -0.2066(9) 0.5629(2) -0.2187(10) 0.039(2) Uani 1 1 d . . .
H22 H -0.1765 0.5472 -0.1371 0.046 Uiso 1 1 calc R . .
C23 C -0.2800(9) 0.5435(2) -0.3445(10) 0.043(2) Uani 1 1 d . . .
H23 H -0.3010 0.5146 -0.3468 0.051 Uiso 1 1 calc R . .
C24 C -0.3234(10) 0.5669(2) -0.4694(11) 0.047(2) Uani 1 1 d . . .
H24 H -0.3728 0.5538 -0.5540 0.057 Uiso 1 1 calc R . .
C25 C -0.2907(11) 0.6100(2) -0.4634(10) 0.048(2) Uani 1 1 d . . .
H25 H -0.3165 0.6259 -0.5447 0.058 Uiso 1 1 calc R . .
C26 C -0.2199(10) 0.6290(2) -0.3371(10) 0.038(2) Uani 1 1 d . . .
H26 H -0.2000 0.6579 -0.3344 0.046 Uiso 1 1 calc R . .
O3 O 0.2153(6) 0.56887(12) -0.1252(6) 0.0291(12) Uani 1 1 d . . .
C31 C 0.2366(10) 0.5760(2) -0.2690(8) 0.0335(17) Uani 1 1 d . . .
H31A H 0.3554 0.5890 -0.2687 0.040 Uiso 1 1 calc R . .
H31B H 0.1391 0.5943 -0.3182 0.040 Uiso 1 1 calc R . .
C32 C 0.2246(10) 0.5331(2) -0.3396(10) 0.044(2) Uani 1 1 d . . .
H32A H 0.2931 0.5323 -0.4135 0.052 Uiso 1 1 calc R . .
H32B H 0.0973 0.5246 -0.3763 0.052 Uiso 1 1 calc R . .
C33 C 0.3193(11) 0.5060(2) -0.2112(9) 0.042(2) Uani 1 1 d . . .
H33A H 0.2798 0.4769 -0.2241 0.051 Uiso 1 1 calc R . .
H33B H 0.4532 0.5071 -0.1981 0.051 Uiso 1 1 calc R . .
C34 C 0.2599(10) 0.52441(19) -0.0910(10) 0.047(2) Uani 1 1 d . . .
H34A H 0.3585 0.5223 -0.0080 0.056 Uiso 1 1 calc R . .
H34B H 0.1517 0.5098 -0.0740 0.056 Uiso 1 1 calc R . .
Cl4 Cl 0.4950(2) 0.60402(5) 0.1371(2) 0.0345(5) Uani 1 1 d . . .
Cl5 Cl 0.2576(2) 0.66431(4) -0.1268(2) 0.0316(5) Uani 1 1 d . . .
Cl6 Cl 0.0745(3) 0.56024(5) 0.1461(2) 0.0385(5) Uani 1 1 d . . .

loop_
_atom_site_aniso_label
_atom_site_aniso_U_11
_atom_site_aniso_U_22
_atom_site_aniso_U_33
_atom_site_aniso_U_23
_atom_site_aniso_U_13
_atom_site_aniso_U_12
Ti 0.0263(7) 0.0229(6) 0.0257(9) -0.0012(5) 0.0017(6) 0.0000(4)
O1 0.030(2) 0.028(2) 0.027(4) -0.0003(18) 0.004(2) 0.0025(17)
C11 0.026(3) 0.022(3) 0.025(5) 0.003(3) 0.007(3) 0.005(2)
C12 0.027(3) 0.026(3) 0.021(5) 0.003(2) 0.001(3) -0.001(2)
C13 0.020(3) 0.032(3) 0.036(6) 0.002(3) 0.008(3) -0.003(2)
C14 0.027(4) 0.023(3) 0.049(6) 0.000(3) 0.006(4) 0.001(2)
C15 0.033(4) 0.026(3) 0.035(6) -0.010(3) 0.007(4) -0.004(3)
C16 0.033(4) 0.025(3) 0.023(5) -0.001(3) 0.002(3) -0.002(2)
C161 0.024(3) 0.031(3) 0.027(5) 0.001(3) 0.002(3) -0.003(3)
C162 0.036(4) 0.036(4) 0.047(7) -0.006(3) 0.006(4) -0.001(3)
C163 0.040(4) 0.034(4) 0.025(5) 0.005(3) -0.001(4) 0.001(3)
C164 0.031(4) 0.031(3) 0.042(6) -0.005(3) 0.003(4) -0.005(3)
N2 0.024(3) 0.026(3) 0.043(5) -0.002(2) -0.002(3) 0.000(2)
C20 0.028(3) 0.028(3) 0.032(6) -0.002(3) 0.008(3) 0.000(3)
C21 0.022(3) 0.032(3) 0.032(6) -0.005(3) 0.007(3) 0.003(2)
C22 0.028(4) 0.035(4) 0.051(7) -0.014(3) 0.007(4) -0.005(3)
C23 0.027(4) 0.049(4) 0.053(8) -0.022(4) 0.013(4) -0.007(3)
C24 0.033(4) 0.060(5) 0.045(8) -0.021(4) 0.000(4) 0.004(3)
C25 0.045(5) 0.057(5) 0.037(7) -0.001(4) -0.002(5) 0.014(4)
C26 0.037(4) 0.035(4) 0.041(7) -0.007(3) 0.004(4) 0.004(3)
O3 0.034(2) 0.019(2) 0.034(4) 0.0040(18) 0.008(2) 0.0026(17)
C31 0.039(4) 0.036(4) 0.020(5) 0.000(3) -0.006(3) 0.005(3)
C32 0.034(4) 0.035(4) 0.059(8) -0.009(3) 0.005(4) 0.002(3)
C33 0.050(5) 0.028(4) 0.050(7) -0.005(3) 0.014(5) 0.002(3)
C34 0.043(4) 0.021(3) 0.076(8) -0.003(3) 0.012(5) 0.006(3)
Cl4 0.0298(9) 0.0338(9) 0.0358(13) -0.0019(7) -0.0017(8) 0.0039(6)
Cl5 0.0364(9) 0.0261(8) 0.0312(12) 0.0027(6) 0.0047(8) -0.0030(6)
Cl6 0.0484(11) 0.0320(9) 0.0364(13) 0.0016(7) 0.0121(10) -0.0067(7)

loop_
_atom_type_symbol
_atom_type_description
_atom_type_scat_dispersion_real
_atom_type_scat_dispersion_imag
_atom_type_scat_source
C C 0.0033 0.0016 'International Tables Vol C Tables 4.2.6.8 and 6.1.1.4'
H H 0.0000 0.0000 'International Tables Vol C Tables 4.2.6.8 and 6.1.1.4'
N N 0.0061 0.0033 'International Tables Vol C Tables 4.2.6.8 and 6.1.1.4'
O O 0.0106 0.0060 'International Tables Vol C Tables 4.2.6.8 and 6.1.1.4'
Cl Cl 0.1484 0.1585 'International Tables Vol C Tables 4.2.6.8 and 6.1.1.4'
Ti Ti 0.2776 0.4457 'International Tables Vol C Tables 4.2.6.8 and 6.1.1.4'

loop_
_geom_angle_atom_site_label_1
_geom_angle_atom_site_label_2
_geom_angle_atom_site_label_3
_geom_angle
_geom_angle_site_symmetry_1
_geom_angle_site_symmetry_3
_geom_angle_publ_flag
O1 Ti O3 171.76(19) . . ?
O1 Ti N2 83.1(2) . . ?
O3 Ti N2 88.8(2) . . ?
O1 Ti Cl4 98.00(16) . . ?
O3 Ti Cl4 90.21(14) . . ?
N2 Ti Cl4 176.72(18) . . ?
O1 Ti Cl6 91.85(15) . . ?
O3 Ti Cl6 86.70(13) . . ?
N2 Ti Cl6 87.14(16) . . ?
Cl4 Ti Cl6 95.91(8) . . ?
O1 Ti Cl5 94.36(15) . . ?
O3 Ti Cl5 85.55(13) . . ?
N2 Ti Cl5 82.48(16) . . ?
Cl4 Ti Cl5 94.34(8) . . ?
Cl6 Ti Cl5 167.17(9) . . ?
C11 O1 Ti 146.1(5) . . ?
O1 C11 C16 119.9(6) . . ?
O1 C11 C12 116.4(6) . . ?
C16 C11 C12 123.7(6) . . ?
C13 C12 C11 119.3(6) . . ?
C13 C12 C20 117.3(6) . . ?
C11 C12 C20 123.4(6) . . ?
C12 C13 C14 117.9(7) . . ?
C12 C13 H13 121.1 . . ?
C14 C13 H13 121.1 . . ?
C15 C14 C13 121.4(6) . . ?
C15 C14 H14 119.3 . . ?
C13 C14 H14 119.3 . . ?
C14 C15 C16 121.5(7) . . ?
C14 C15 H15 119.2 . . ?
C16 C15 H15 119.2 . . ?
C11 C16 C15 115.9(7) . . ?
C11 C16 C161 122.4(6) . . ?
C15 C16 C161 121.7(6) . . ?
C163 C161 C16 109.6(5) . . ?
C163 C161 C162 107.3(6) . . ?
C16 C161 C162 111.0(5) . . ?
C163 C161 C164 110.5(5) . . ?
C16 C161 C164 110.4(6) . . ?
C162 C161 C164 107.9(5) . . ?
C161 C162 H16A 109.5 . . ?
C161 C162 H16B 109.5 . . ?
H16A C162 H16B 109.5 . . ?
C161 C162 H16C 109.5 . . ?
H16A C162 H16C 109.5 . . ?
H16B C162 H16C 109.5 . . ?
C161 C163 H16D 109.5 . . ?
C161 C163 H16E 109.5 . . ?
H16D C163 H16E 109.5 . . ?
C161 C163 H16F 109.5 . . ?
H16D C163 H16F 109.5 . . ?
H16E C163 H16F 109.5 . . ?
C161 C164 H16G 109.5 . . ?
C161 C164 H16H 109.5 . . ?
H16G C164 H16H 109.5 . . ?
C161 C164 H16I 109.5 . . ?
H16G C164 H16I 109.5 . . ?
H16H C164 H16I 109.5 . . ?
C20 N2 C21 115.2(6) . . ?
C20 N2 Ti 123.0(5) . . ?
C21 N2 Ti 121.2(4) . . ?
N2 C20 C12 127.7(7) . . ?
N2 C20 H20 116.2 . . ?
C12 C20 H20 116.2 . . ?
C26 C21 C22 119.2(8) . . ?
C26 C21 N2 121.1(6) . . ?
C22 C21 N2 119.7(7) . . ?
C23 C22 C21 119.8(9) . . ?
C23 C22 H22 120.1 . . ?
C21 C22 H22 120.1 . . ?
C22 C23 C24 120.8(8) . . ?
C22 C23 H23 119.6 . . ?
C24 C23 H23 119.6 . . ?
C25 C24 C23 118.6(8) . . ?
C25 C24 H24 120.7 . . ?
C23 C24 H24 120.7 . . ?
C26 C25 C24 120.1(9) . . ?
C26 C25 H25 120.0 . . ?
C24 C25 H25 120.0 . . ?
C25 C26 C21 121.6(7) . . ?
C25 C26 H26 119.2 . . ?
C21 C26 H26 119.2 . . ?
C31 O3 C34 107.5(5) . . ?
C31 O3 Ti 128.7(3) . . ?
C34 O3 Ti 122.3(5) . . ?
O3 C31 C32 106.9(6) . . ?
O3 C31 H31A 110.3 . . ?
C32 C31 H31A 110.3 . . ?
O3 C31 H31B 110.3 . . ?
C32 C31 H31B 110.3 . . ?
H31A C31 H31B 108.6 . . ?
C31 C32 C33 99.0(6) . . ?
C31 C32 H32A 112.0 . . ?
C33 C32 H32A 112.0 . . ?
C31 C32 H32B 112.0 . . ?
C33 C32 H32B 112.0 . . ?
H32A C32 H32B 109.7 . . ?
C34 C33 C32 105.6(6) . . ?
C34 C33 H33A 110.6 . . ?
C32 C33 H33A 110.6 . . ?
C34 C33 H33B 110.6 . . ?
C32 C33 H33B 110.6 . . ?
H33A C33 H33B 108.8 . . ?
C33 C34 O3 106.9(7) . . ?
C33 C34 H34A 110.3 . . ?
O3 C34 H34A 110.3 . . ?
C33 C34 H34B 110.3 . . ?
O3 C34 H34B 110.3 . . ?
H34A C34 H34B 108.6 . . ?

loop_
_geom_bond_atom_site_label_1
_geom_bond_atom_site_label_2
_geom_bond_distance
_geom_bond_site_symmetry_2
_geom_bond_publ_flag
Ti O1 1.791(5) . ?
Ti O3 2.146(5) . ?
Ti N2 2.240(6) . ?
Ti Cl4 2.281(2) . ?
Ti Cl6 2.327(2) . ?
Ti Cl5 2.342(2) . ?
O1 C11 1.371(7) . ?
C11 C16 1.392(10) . ?
C11 C12 1.403(9) . ?
C12 C13 1.391(8) . ?
C12 C20 1.465(9) . ?
C13 C14 1.406(11) . ?
C13 H13 0.9300 . ?
C14 C15 1.395(10) . ?
C14 H14 0.9300 . ?
C15 C16 1.396(8) . ?
C15 H15 0.9300 . ?
C16 C161 1.537(9) . ?
C161 C163 1.535(9) . ?
C161 C162 1.540(10) . ?
C161 C164 1.541(9) . ?
C162 H16A 0.9600 . ?
C162 H16B 0.9600 . ?
C162 H16C 0.9600 . ?
C163 H16D 0.9600 . ?
C163 H16E 0.9600 . ?
C163 H16F 0.9600 . ?
C164 H16G 0.9600 . ?
C164 H16H 0.9600 . ?
C164 H16I 0.9600 . ?
N2 C20 1.296(8) . ?
N2 C21 1.448(10) . ?
C20 H20 0.9300 . ?
C21 C26 1.381(11) . ?
C21 C22 1.393(9) . ?
C22 C23 1.383(11) . ?
C22 H22 0.9300 . ?
C23 C24 1.411(12) . ?
C23 H23 0.9300 . ?
C24 C25 1.389(11) . ?
C24 H24 0.9300 . ?
C25 C26 1.377(12) . ?
C25 H25 0.9300 . ?
C26 H26 0.9300 . ?
O3 C31 1.472(9) . ?
O3 C34 1.474(7) . ?
C31 C32 1.523(10) . ?
C31 H31A 0.9700 . ?
C31 H31B 0.9700 . ?
C32 C33 1.562(11) . ?
C32 H32A 0.9700 . ?
C32 H32B 0.9700 . ?
C33 C34 1.468(11) . ?
C33 H33A 0.9700 . ?
C33 H33B 0.9700 . ?
C34 H34A 0.9700 . ?
C34 H34B 0.9700 . ?
